data_4081036
loop_
_publ_author_name
'Pettinari, Riccardo'
'Pettinari, Claudio'
'Marchetti, Fabio'
'Monari, Magda'
'Mosconi, Edoardo'
'De Angelis, Filippo'

_publ_section_title
;
 Boron Functionalization and Unusual B--C Bond Activation in Rhodium(III)
 and Iridium(III) Complexes with Diphenylbis(pyrazolylborate) Ligands
 (Ph2Bp)
;
_journal_issue 14
_journal_name_full Organometallics
_journal_page_first 3895
_journal_paper_doi 10.1021/om400375j
_journal_volume 32
_journal_year 2013
_chemical_formula_sum 'C28 H31 B Cl N4 O Rh'
_chemical_formula_weight 588.74
_chemical_name_systematic
;
 ?
;
_space_group_IT_number 62
_symmetry_cell_setting orthorhombic
_symmetry_space_group_name_Hall '-P 2ac 2n'
_symmetry_space_group_name_H-M 'P n m a'
_atom_sites_solution_hydrogens geom
_atom_sites_solution_primary direct
_atom_sites_solution_secondary difmap
_audit_creation_method SHELXL-97
_cell_angle_alpha 90.00
_cell_angle_beta 90.00
_cell_angle_gamma 90.00
_cell_formula_units_Z 4
_cell_length_a 23.699(3)
_cell_length_b 10.6026(13)
_cell_length_c 11.8624(15)
_cell_measurement_reflns_used 2486
_cell_measurement_temperature 293(2)
_cell_measurement_theta_max 19.18
_cell_measurement_theta_min 2.43
_cell_volume 2980.7(6)
_computing_cell_refinement 'Bruker SMART'
_computing_data_collection 'Bruker SMART'
_computing_data_reduction 'Bruker SAINT'
_computing_molecular_graphics 'Bruker SHELXTL'
_computing_publication_material 'Bruker SHELXTL'
_computing_structure_refinement 'Bruker SHELXTL'
_computing_structure_solution 'SIR-97, Giacovazzo 1999'
_diffrn_ambient_temperature 293(2)
_diffrn_measured_fraction_theta_full 0.985
_diffrn_measured_fraction_theta_max 0.985
_diffrn_measurement_device_type 'CCD area detector'
_diffrn_measurement_method 'phi and omega scans'
_diffrn_radiation_monochromator graphite
_diffrn_radiation_source 'fine-focus sealed tube'
_diffrn_radiation_type MoK\a
_diffrn_radiation_wavelength 0.71073
_diffrn_reflns_av_R_equivalents 0.0945
_diffrn_reflns_av_sigmaI/netI 0.0663
_diffrn_reflns_limit_h_max 31
_diffrn_reflns_limit_h_min -31
_diffrn_reflns_limit_k_max 13
_diffrn_reflns_limit_k_min -13
_diffrn_reflns_limit_l_max 14
_diffrn_reflns_limit_l_min -15
_diffrn_reflns_number 24308
_diffrn_reflns_theta_full 28.00
_diffrn_reflns_theta_max 28.00
_diffrn_reflns_theta_min 1.72
_exptl_absorpt_coefficient_mu 0.688
_exptl_absorpt_correction_T_max 0.943
_exptl_absorpt_correction_T_min 0.765
_exptl_absorpt_correction_type empirical
_exptl_absorpt_process_details SADABS
_exptl_crystal_colour yellow
_exptl_crystal_density_diffrn 1.316
_exptl_crystal_density_method 'not measured'
_exptl_crystal_description parallelepiped
_exptl_crystal_F_000 1216
_exptl_crystal_size_max 0.20
_exptl_crystal_size_mid 0.20
_exptl_crystal_size_min 0.15
_refine_diff_density_max 0.471
_refine_diff_density_min -0.559
_refine_diff_density_rms 0.070
_refine_ls_extinction_method none
_refine_ls_goodness_of_fit_ref 0.950
_refine_ls_hydrogen_treatment mixed
_refine_ls_matrix_type full
_refine_ls_number_parameters 186
_refine_ls_number_reflns 3727
_refine_ls_number_restraints 26
_refine_ls_restrained_S_all 0.953
_refine_ls_R_factor_all 0.1239
_refine_ls_R_factor_gt 0.0530
_refine_ls_shift/su_max 0.001
_refine_ls_shift/su_mean 0.000
_refine_ls_structure_factor_coef Fsqd
_refine_ls_weighting_details 'calc w=1/[\s^2^(Fo^2^)+(0.0961P)^2^+0.0000P] where P=(Fo^2^+2Fc^2^)/3'
_refine_ls_weighting_scheme calc
_refine_ls_wR_factor_gt 0.1327
_refine_ls_wR_factor_ref 0.1734
_reflns_number_gt 1920
_reflns_number_total 3727
_reflns_threshold_expression >2\s(I)
_cod_data_source_file om400375j_si_007.cif
_cod_data_source_block comp-1
_cod_depositor_comments
;
The following automatic conversions were performed:

'_symmetry_cell_setting' value 'Orthorhombic' changed to
'orthorhombic' according to
/home/saulius/struct/CIF-dictionaries/cif_core.dic dictionary named
'cif_core.dic' version 2.4.2 from 2011-04-26.

Automatic conversion script
Id: cif_fix_values 1891 2012-01-12 08:04:46Z andrius 
;
_cod_original_sg_symbol_H-M Pnma
_cod_database_code 4081036

loop_
_symmetry_equiv_pos_as_xyz
'x, y, z'
'-x+1/2, -y, z+1/2'
'x+1/2, -y+1/2, -z+1/2'
'-x, y+1/2, -z'
'-x, -y, -z'
'x-1/2, y, -z-1/2'
'-x-1/2, y-1/2, z-1/2'
'x, -y-1/2, z'

loop_
_atom_site_label
_atom_site_type_symbol
_atom_site_fract_x
_atom_site_fract_y
_atom_site_fract_z
_atom_site_U_iso_or_equiv
_atom_site_adp_type
_atom_site_occupancy
_atom_site_symmetry_multiplicity
_atom_site_calc_flag
_atom_site_refinement_flags
_atom_site_disorder_assembly
_atom_site_disorder_group
Rh Rh 0.90258(2) 0.2500 0.93555(5) 0.0618(2) Uani 1 2 d S . .
Cl Cl 0.99500(8) 0.2500 1.02291(19) 0.0839(6) Uani 1 2 d S . .
N1 N 0.87927(17) 0.3845(4) 1.0552(3) 0.0606(10) Uani 1 1 d . . .
N2 N 0.84198(16) 0.3684(3) 1.1409(3) 0.0613(10) Uani 1 1 d . . .
C1 C 0.9001(2) 0.5005(5) 1.0646(5) 0.0835(17) Uani 1 1 d . . .
H1 H 0.9270 0.5354 1.0168 0.100 Uiso 1 1 calc R . .
C3 C 0.8405(3) 0.4764(5) 1.2015(5) 0.0831(16) Uani 1 1 d . . .
H3 H 0.8184 0.4903 1.2652 0.100 Uiso 1 1 calc R . .
C2 C 0.8762(3) 0.5612(5) 1.1546(6) 0.0918(18) Uani 1 1 d . . .
H2 H 0.8831 0.6433 1.1785 0.110 Uiso 1 1 calc R . .
C4 C 0.7858(4) 0.2500 1.2946(6) 0.074(2) Uani 1 2 d S . .
C5 C 0.8254(5) 0.2500 1.3790(7) 0.102(3) Uani 1 2 d S . .
H5 H 0.8634 0.2500 1.3599 0.123 Uiso 1 2 calc SR . .
C6 C 0.8103(6) 0.2500 1.4918(9) 0.120(4) Uani 1 2 d S . .
H6 H 0.8379 0.2500 1.5474 0.144 Uiso 1 2 calc SR . .
C7 C 0.7560(7) 0.2500 1.5202(9) 0.133(5) Uani 1 2 d S . .
H7 H 0.7464 0.2500 1.5962 0.159 Uiso 1 2 calc SR . .
C8 C 0.7133(6) 0.2500 1.4402(8) 0.114(4) Uani 1 2 d S . .
H8 H 0.6754 0.2500 1.4606 0.137 Uiso 1 2 calc SR . .
C9 C 0.7302(4) 0.2500 1.3286(6) 0.085(2) Uani 1 2 d S . .
H9 H 0.7024 0.2500 1.2732 0.102 Uiso 1 2 calc SR . .
C10 C 0.7493(3) 0.2500 1.0806(5) 0.0596(17) Uani 1 2 d S . .
C11 C 0.7224(2) 0.3604(6) 1.0498(4) 0.0804(15) Uani 1 1 d . . .
H11 H 0.7394 0.4369 1.0679 0.096 Uiso 1 1 calc R . .
C12 C 0.6718(3) 0.3618(7) 0.9938(5) 0.104(2) Uani 1 1 d . . .
H12 H 0.6551 0.4382 0.9749 0.125 Uiso 1 1 calc R . .
C13 C 0.6456(4) 0.2500 0.9654(8) 0.120(4) Uani 1 2 d S . .
H13 H 0.6111 0.2500 0.9280 0.144 Uiso 1 2 calc SR . .
C14 C 0.9390(4) 0.2500 0.7680(9) 0.147(6) Uani 1 2 d SDU . .
C15 C 0.9058(3) 0.3590(7) 0.7821(5) 0.112(3) Uani 1 1 d DU . .
C16 C 0.8509(2) 0.3159(4) 0.7990(4) 0.0695(13) Uani 1 1 d DU . .
B B 0.8048(4) 0.2500 1.1613(7) 0.066(2) Uani 1 2 d S . .
C19 C 0.8005(3) 0.3993(8) 0.8081(5) 0.145(3) Uani 1 1 d DU . .
H19A H 0.8074 0.4635 0.8634 0.217 Uiso 1 1 calc R . .
H19B H 0.7683 0.3501 0.8304 0.217 Uiso 1 1 calc R . .
H19C H 0.7932 0.4379 0.7364 0.217 Uiso 1 1 calc R . .
C18 C 0.9235(6) 0.4952(10) 0.7719(8) 0.256(8) Uani 1 1 d DU . .
H18A H 0.9614 0.5047 0.7991 0.383 Uiso 1 1 calc R . .
H18B H 0.8986 0.5470 0.8159 0.383 Uiso 1 1 calc R . .
H18C H 0.9217 0.5206 0.6943 0.383 Uiso 1 1 calc R . .
C17 C 1.0014(4) 0.2500 0.7406(11) 0.290(13) Uani 1 2 d SDU . .
H17A H 1.0071 0.2152 0.6668 0.435 Uiso 0.50 1 calc PR A -1
H17B H 1.0213 0.1999 0.7951 0.435 Uiso 0.50 1 calc PR A -1
H17C H 1.0155 0.3349 0.7425 0.435 Uiso 0.50 1 calc PR A -1
O1W O 0.9722(14) 0.2500 1.327(4) 1.06(5) Uani 1 2 d S . .

loop_
_atom_site_aniso_label
_atom_site_aniso_U_11
_atom_site_aniso_U_22
_atom_site_aniso_U_33
_atom_site_aniso_U_23
_atom_site_aniso_U_13
_atom_site_aniso_U_12
Rh 0.0553(3) 0.0698(4) 0.0602(4) 0.000 -0.0086(3) 0.000
Cl 0.0563(10) 0.0889(14) 0.1066(16) 0.000 -0.0227(10) 0.000
N1 0.069(2) 0.051(2) 0.062(2) 0.0049(19) -0.013(2) -0.0051(18)
N2 0.074(2) 0.046(2) 0.065(2) -0.0015(19) -0.010(2) -0.0003(18)
C1 0.090(4) 0.057(3) 0.104(5) 0.020(3) -0.017(3) -0.019(3)
C3 0.102(4) 0.057(3) 0.091(4) -0.020(3) -0.011(3) 0.012(3)
C2 0.116(5) 0.046(3) 0.113(5) -0.016(3) -0.015(4) -0.005(3)
C4 0.110(6) 0.059(4) 0.052(4) 0.000 -0.002(4) 0.000
C5 0.143(8) 0.110(7) 0.055(5) 0.000 -0.023(5) 0.000
C6 0.164(11) 0.125(9) 0.070(7) 0.000 -0.021(7) 0.000
C7 0.232(16) 0.108(8) 0.059(6) 0.000 0.004(9) 0.000
C8 0.187(12) 0.083(6) 0.071(6) 0.000 0.027(7) 0.000
C9 0.116(7) 0.079(5) 0.060(5) 0.000 0.019(5) 0.000
C10 0.068(4) 0.070(4) 0.040(4) 0.000 0.002(3) 0.000
C11 0.082(4) 0.089(4) 0.071(3) 0.004(3) -0.004(3) 0.012(3)
C12 0.082(4) 0.144(7) 0.085(4) 0.013(5) -0.007(4) 0.035(4)
C13 0.079(7) 0.200(14) 0.080(7) 0.000 -0.019(5) 0.000
C14 0.057(6) 0.31(2) 0.078(7) 0.000 0.003(5) 0.000
C15 0.126(6) 0.149(7) 0.062(4) 0.016(4) -0.010(4) -0.070(5)
C16 0.072(3) 0.084(3) 0.052(3) 0.008(2) -0.003(2) 0.006(3)
B 0.086(6) 0.050(4) 0.062(5) 0.000 -0.005(4) 0.000
C19 0.203(9) 0.162(7) 0.069(4) -0.005(4) -0.023(5) 0.108(7)
C18 0.428(18) 0.221(11) 0.118(7) 0.077(7) -0.068(9) -0.228(12)
C17 0.067(7) 0.68(4) 0.123(11) 0.000 0.035(7) 0.000
O1W 0.33(4) 1.36(12) 1.50(13) 0.000 0.28(6) 0.000

loop_
_atom_type_symbol
_atom_type_description
_atom_type_scat_dispersion_real
_atom_type_scat_dispersion_imag
_atom_type_scat_source
C C 0.0033 0.0016 'International Tables Vol C Tables 4.2.6.8 and 6.1.1.4'
H H 0.0000 0.0000 'International Tables Vol C Tables 4.2.6.8 and 6.1.1.4'
B B 0.0013 0.0007 'International Tables Vol C Tables 4.2.6.8 and 6.1.1.4'
Cl Cl 0.1484 0.1585 'International Tables Vol C Tables 4.2.6.8 and 6.1.1.4'
N N 0.0061 0.0033 'International Tables Vol C Tables 4.2.6.8 and 6.1.1.4'
Rh Rh -1.1178 0.9187 'International Tables Vol C Tables 4.2.6.8 and 6.1.1.4'
O O 0.0106 0.0060 'International Tables Vol C Tables 4.2.6.8 and 6.1.1.4'

loop_
_geom_angle_atom_site_label_1
_geom_angle_atom_site_label_2
_geom_angle_atom_site_label_3
_geom_angle
_geom_angle_site_symmetry_1
_geom_angle_site_symmetry_3
N1 Rh N1 86.2(2) . 8_565
N1 Rh C16 125.75(16) . 8_565
N1 Rh C16 98.04(16) 8_565 8_565
N1 Rh C16 98.04(16) . .
N1 Rh C16 125.75(16) 8_565 .
C16 Rh C16 38.0(2) 8_565 .
N1 Rh C15 161.69(19) . 8_565
N1 Rh C15 102.6(2) 8_565 8_565
C16 Rh C15 37.77(18) 8_565 8_565
C16 Rh C15 63.8(2) . 8_565
N1 Rh C15 102.6(2) . .
N1 Rh C15 161.69(19) 8_565 .
C16 Rh C15 63.8(2) 8_565 .
C16 Rh C15 37.77(18) . .
C15 Rh C15 64.8(4) 8_565 .
N1 Rh C14 136.85(11) . .
N1 Rh C14 136.85(11) 8_565 .
C16 Rh C14 62.3(3) 8_565 .
C16 Rh C14 62.3(3) . .
C15 Rh C14 38.0(2) 8_565 .
C15 Rh C14 38.0(2) . .
N1 Rh Cl 87.04(11) . .
N1 Rh Cl 87.04(11) 8_565 .
C16 Rh Cl 146.96(14) 8_565 .
C16 Rh Cl 146.96(14) . .
C15 Rh Cl 109.22(18) 8_565 .
C15 Rh Cl 109.22(18) . .
C14 Rh Cl 91.9(3) . .
C1 N1 N2 107.1(4) . .
C1 N1 Rh 126.2(4) . .
N2 N1 Rh 126.6(3) . .
C3 N2 N1 108.0(4) . .
C3 N2 B 125.9(5) . .
N1 N2 B 126.0(4) . .
N1 C1 C2 110.3(5) . .
N1 C1 H1 124.8 . .
C2 C1 H1 124.8 . .
N2 C3 C2 109.1(5) . .
N2 C3 H3 125.5 . .
C2 C3 H3 125.5 . .
C3 C2 C1 105.5(5) . .
C3 C2 H2 127.3 . .
C1 C2 H2 127.3 . .
C5 C4 C9 116.1(8) . .
C5 C4 B 121.0(8) . .
C9 C4 B 122.9(7) . .
C4 C5 C6 121.9(10) . .
C4 C5 H5 119.1 . .
C6 C5 H5 119.0 . .
C7 C6 C5 119.7(11) . .
C7 C6 H6 120.1 . .
C5 C6 H6 120.2 . .
C6 C7 C8 122.2(11) . .
C6 C7 H7 118.9 . .
C8 C7 H7 118.9 . .
C9 C8 C7 116.3(12) . .
C9 C8 H8 121.8 . .
C7 C8 H8 121.9 . .
C8 C9 C4 123.9(9) . .
C8 C9 H9 118.1 . .
C4 C9 H9 118.0 . .
C11 C10 C11 115.8(7) 8_565 .
C11 C10 B 121.9(3) 8_565 .
C11 C10 B 121.9(3) . .
C12 C11 C10 122.7(6) . .
C12 C11 H11 118.6 . .
C10 C11 H11 118.7 . .
C13 C12 C11 120.2(7) . .
C13 C12 H12 119.9 . .
C11 C12 H12 119.9 . .
C12 C13 C12 118.4(9) . 8_565
C12 C13 H13 120.8 . .
C12 C13 H13 120.8 8_565 .
C15 C14 C15 110.3(8) . 8_565
C15 C14 C17 124.8(4) . .
C15 C14 C17 124.8(4) 8_565 .
C15 C14 Rh 70.7(5) . .
C15 C14 Rh 70.7(5) 8_565 .
C17 C14 Rh 125.9(8) . .
C16 C15 C14 105.7(6) . .
C16 C15 C18 125.8(9) . .
C14 C15 C18 128.4(8) . .
C16 C15 Rh 70.8(3) . .
C14 C15 Rh 71.3(6) . .
C18 C15 Rh 126.1(5) . .
C16 C16 C15 109.1(4) 8_565 .
C16 C16 C19 126.4(4) 8_565 .
C15 C16 C19 124.4(6) . .
C16 C16 Rh 71.02(12) 8_565 .
C15 C16 Rh 71.5(3) . .
C19 C16 Rh 126.5(4) . .
N2 B N2 107.8(6) . 8_565
N2 B C10 111.5(4) . .
N2 B C10 111.5(4) 8_565 .
N2 B C4 107.8(4) . .
N2 B C4 107.8(4) 8_565 .
C10 B C4 110.2(6) . .
C16 C19 H19A 109.5 . .
C16 C19 H19B 109.5 . .
H19A C19 H19B 109.5 . .
C16 C19 H19C 109.5 . .
H19A C19 H19C 109.5 . .
H19B C19 H19C 109.5 . .
C15 C18 H18A 109.5 . .
C15 C18 H18B 109.4 . .
H18A C18 H18B 109.5 . .
C15 C18 H18C 109.5 . .
H18A C18 H18C 109.5 . .
H18B C18 H18C 109.5 . .
C14 C17 H17A 109.5 . .
C14 C17 H17B 109.5 . .
H17A C17 H17B 109.5 . .
C14 C17 H17C 109.5 . .
H17A C17 H17C 109.5 . .
H17B C17 H17C 109.5 . .

loop_
_geom_bond_atom_site_label_1
_geom_bond_atom_site_label_2
_geom_bond_distance
_geom_bond_site_symmetry_2
Rh N1 2.086(4) .
Rh N1 2.086(4) 8_565
Rh C16 2.148(5) 8_565
Rh C16 2.148(5) .
Rh C15 2.157(6) 8_565
Rh C15 2.157(6) .
Rh C14 2.166(10) .
Rh Cl 2.4231(18) .
N1 C1 1.330(7) .
N1 N2 1.358(5) .
N2 C3 1.353(6) .
N2 B 1.554(6) .
C1 C2 1.369(8) .
C1 H1 0.9300 .
C3 C2 1.354(8) .
C3 H3 0.9300 .
C2 H2 0.9300 .
C4 C5 1.372(11) .
C4 C9 1.379(11) .
C4 B 1.643(11) .
C5 C6 1.386(13) .
C5 H5 0.9300 .
C6 C7 1.328(16) .
C6 H6 0.9300 .
C7 C8 1.388(16) .
C7 H7 0.9300 .
C8 C9 1.384(11) .
C8 H8 0.9300 .
C9 H9 0.9300 .
C10 C11 1.382(6) 8_565
C10 C11 1.382(6) .
C10 B 1.626(10) .
C11 C12 1.372(8) .
C11 H11 0.9300 .
C12 C13 1.379(8) .
C12 H12 0.9300 .
C13 C12 1.379(8) 8_565
C13 H13 0.9300 .
C14 C15 1.408(8) .
C14 C15 1.408(8) 8_565
C14 C17 1.516(12) .
C15 C16 1.394(7) .
C15 C18 1.509(10) .
C16 C16 1.397(9) 8_565
C16 C19 1.490(7) .
B N2 1.554(6) 8_565
C19 H19A 0.9600 .
C19 H19B 0.9600 .
C19 H19C 0.9600 .
C18 H18A 0.9600 .
C18 H18B 0.9600 .
C18 H18C 0.9600 .
C17 H17A 0.9600 .
C17 H17B 0.9600 .
C17 H17C 0.9600 .
